data_7218300
loop_
_publ_author_name
'Goswami, Shyamaprosad'
'Chakrabarty, Rinku'
'Dey, Swapan'
'Fun, Hoong- Kun'

_publ_section_title
;
 Steric inhibition of Hydrogen bonding in molecular recognition of
 dicarboxylic acids: Macrocyclic Ditopic receptors containing nitro group
 designed to behave like monotopic receptors
;
_journal_name_full 'RSC Adv.'
_journal_paper_doi 10.1039/C4RA06994C
_journal_year 2014
_chemical_formula_moiety 'C28 H33 N5 O6'
_chemical_formula_sum 'C28 H33 N5 O6'
_chemical_formula_weight 535.59
_chemical_name_systematic
;
?
;
_space_group_IT_number 15
_symmetry_cell_setting monoclinic
_symmetry_space_group_name_Hall '-C 2yc'
_symmetry_space_group_name_H-M 'C 1 2/c 1'
_atom_sites_solution_hydrogens geom
_atom_sites_solution_primary direct
_atom_sites_solution_secondary difmap
_audit_creation_method SHELXL-97
_cell_angle_alpha 90.00
_cell_angle_beta 107.9100(10)
_cell_angle_gamma 90.00
_cell_formula_units_Z 4
_cell_length_a 21.4456(4)
_cell_length_b 11.4678(2)
_cell_length_c 11.4003(3)
_cell_measurement_reflns_used 3885
_cell_measurement_temperature 100.0(1)
_cell_measurement_theta_max 35.17
_cell_measurement_theta_min 2.55
_cell_volume 2667.85(10)
_computing_cell_refinement 'SAINT (Bruker, 2005)'
_computing_data_collection 'APEX2 (Bruker, 2005)'
_computing_data_reduction SAINT
_computing_molecular_graphics SHELXTL
_computing_publication_material
;
SHELXTL and Platon (Spek, 2009)
;
_computing_structure_refinement SHELXTL
_computing_structure_solution 'SHELXTL (Sheldrick, 1998)'
_diffrn_ambient_temperature 100.0(1)
_diffrn_detector_area_resol_mean 8.33
_diffrn_measured_fraction_theta_full 0.993
_diffrn_measured_fraction_theta_max 0.993
_diffrn_measurement_device_type
;
Bruker SMART APEX2 CCD area-detector diffractometer
;
_diffrn_measurement_method '\w scans'
_diffrn_radiation_monochromator graphite
_diffrn_radiation_source 'fine-focus sealed tube'
_diffrn_radiation_type MoK\a
_diffrn_radiation_wavelength 0.71073
_diffrn_reflns_av_R_equivalents 0.0461
_diffrn_reflns_av_sigmaI/netI 0.0406
_diffrn_reflns_limit_h_max 34
_diffrn_reflns_limit_h_min -34
_diffrn_reflns_limit_k_max 17
_diffrn_reflns_limit_k_min -18
_diffrn_reflns_limit_l_max 17
_diffrn_reflns_limit_l_min -18
_diffrn_reflns_number 23672
_diffrn_reflns_theta_full 35.17
_diffrn_reflns_theta_max 35.17
_diffrn_reflns_theta_min 2.00
_diffrn_standards_number 0
_exptl_absorpt_coefficient_mu 0.095
_exptl_absorpt_correction_T_max 0.9813
_exptl_absorpt_correction_T_min 0.9306
_exptl_absorpt_correction_type multi-scan
_exptl_absorpt_process_details '(SADABS; Bruker, 2005)'
_exptl_crystal_colour yellow
_exptl_crystal_density_diffrn 1.333
_exptl_crystal_density_method 'not measured'
_exptl_crystal_description Block
_exptl_crystal_F_000 1136
_exptl_crystal_size_max 0.77
_exptl_crystal_size_mid 0.20
_exptl_crystal_size_min 0.20
_refine_diff_density_max 0.434
_refine_diff_density_min -0.317
_refine_diff_density_rms 0.060
_refine_ls_extinction_method none
_refine_ls_goodness_of_fit_ref 1.063
_refine_ls_hydrogen_treatment mixed
_refine_ls_matrix_type full
_refine_ls_number_parameters 244
_refine_ls_number_reflns 5910
_refine_ls_number_restraints 0
_refine_ls_restrained_S_all 1.063
_refine_ls_R_factor_all 0.0784
_refine_ls_R_factor_gt 0.0532
_refine_ls_shift/su_max 0.000
_refine_ls_shift/su_mean <0.001
_refine_ls_structure_factor_coef Fsqd
_refine_ls_weighting_details 'calc w=1/[\s^2^(Fo^2^)+(0.0842P)^2^+0.1827P] where P=(Fo^2^+2Fc^2^)/3'
_refine_ls_weighting_scheme calc
_refine_ls_wR_factor_gt 0.1423
_refine_ls_wR_factor_ref 0.1566
_reflns_number_gt 4176
_reflns_number_total 5910
_reflns_threshold_expression I>2\s(I)
_cod_data_source_file c4ra06994c2.cif
_cod_data_source_block spgfun38_0m
_cod_depositor_comments
;
The following automatic conversions were performed:

'_symmetry_cell_setting' value 'Monoclinic' changed to 'monoclinic'
according to
/usr/data/users/saulius/crontab/automatic-downloads/rss-feeds/RSC/lib/dictionaries/cif_core.dic
dictionary named 'cif_core.dic' version 2.4.2 from 2011-04-26.

Automatic conversion script
Id: cif_fix_values 2827 2014-09-09 07:05:25Z andrius 
;
_cod_original_sg_symbol_H-M 'C 2/c'
_cod_database_code 7218300

loop_
_symmetry_equiv_pos_as_xyz
'x, y, z'
'-x, y, -z+1/2'
'x+1/2, y+1/2, z'
'-x+1/2, y+1/2, -z+1/2'
'-x, -y, -z'
'x, -y, z-1/2'
'-x+1/2, -y+1/2, -z'
'x+1/2, -y+1/2, z-1/2'

loop_
_atom_site_label
_atom_site_type_symbol
_atom_site_fract_x
_atom_site_fract_y
_atom_site_fract_z
_atom_site_U_iso_or_equiv
_atom_site_adp_type
_atom_site_occupancy
_atom_site_symmetry_multiplicity
_atom_site_calc_flag
_atom_site_refinement_flags
O1 O 0.51289(4) -0.13861(7) 0.66595(8) 0.0349(2) Uani 1 1 d .
O2 O 0.41617(4) 0.03052(6) 0.56200(6) 0.02561(16) Uani 1 1 d .
O3 O 0.17697(4) -0.11093(7) -0.05999(8) 0.0375(2) Uani 1 1 d .
N1 N 0.5000 -0.08806(10) 0.7500 0.0219(2) Uani 1 2 d S
N2 N 0.29929(4) 0.04677(7) 0.26035(7) 0.02133(17) Uani 1 1 d .
N3 N 0.22629(4) 0.03623(8) 0.06781(7) 0.02329(17) Uani 1 1 d .
C1 C 0.5000 0.27690(13) 0.7500 0.0281(3) Uani 1 2 d S
C2 C 0.45644(5) 0.21914(9) 0.65185(10) 0.0269(2) Uani 1 1 d .
C3 C 0.45676(5) 0.09782(9) 0.65078(8) 0.02170(18) Uani 1 1 d .
C4 C 0.5000 0.03894(12) 0.7500 0.0199(2) Uani 1 2 d S
C5 C 0.37396(5) 0.08953(9) 0.45675(9) 0.02302(19) Uani 1 1 d .
C6 C 0.34407(4) 0.00106(9) 0.35874(8) 0.02051(18) Uani 1 1 d .
C7 C 0.36170(5) -0.11577(9) 0.36729(9) 0.02387(19) Uani 1 1 d .
C8 C 0.32947(5) -0.18837(9) 0.26976(10) 0.0254(2) Uani 1 1 d .
C9 C 0.28223(5) -0.14397(9) 0.16735(9) 0.02351(19) Uani 1 1 d .
C10 C 0.27009(5) -0.02406(9) 0.16663(8) 0.02064(18) Uani 1 1 d .
C11 C 0.18207(5) -0.00696(9) -0.03633(9) 0.02286(19) Uani 1 1 d .
C12 C 0.13624(5) 0.08333(9) -0.11880(9) 0.02173(18) Uani 1 1 d .
C13 C 0.11393(5) 0.03766(11) -0.25134(9) 0.0291(2) Uani 1 1 d .
C14 C 0.07694(5) 0.09451(10) -0.07026(10) 0.0257(2) Uani 1 1 d .
C15 C 0.16844(5) 0.20265(9) -0.11795(10) 0.0266(2) Uani 1 1 d .
H1 H 0.5000 0.3615(18) 0.7500 0.031(5) Uiso 1 2 d S
H2 H 0.4249(7) 0.2639(13) 0.5867(14) 0.031(3) Uiso 1 1 d .
H5A H 0.3996(7) 0.1428(12) 0.4250(13) 0.030(3) Uiso 1 1 d .
H5B H 0.3396(7) 0.1309(12) 0.4773(13) 0.027(3) Uiso 1 1 d .
H7 H 0.3967(7) -0.1409(12) 0.4376(14) 0.033(4) Uiso 1 1 d .
H8 H 0.3396(7) -0.2692(13) 0.2721(13) 0.031(3) Uiso 1 1 d .
H9 H 0.2586(7) -0.1950(12) 0.0997(14) 0.031(3) Uiso 1 1 d .
H13A H 0.1511(8) 0.0381(14) -0.2846(15) 0.049(5) Uiso 1 1 d .
H13B H 0.0829(7) 0.0903(12) -0.3048(14) 0.032(4) Uiso 1 1 d .
H13C H 0.0910(7) -0.0423(13) -0.2549(14) 0.033(4) Uiso 1 1 d .
H14A H 0.0469(7) 0.1510(14) -0.1191(15) 0.037(4) Uiso 1 1 d .
H14B H 0.0891(7) 0.1195(12) 0.0144(13) 0.028(3) Uiso 1 1 d .
H14C H 0.0559(7) 0.0203(13) -0.0704(13) 0.029(3) Uiso 1 1 d .
H15A H 0.1379(7) 0.2554(14) -0.1763(15) 0.041(4) Uiso 1 1 d .
H15B H 0.2088(7) 0.1956(12) -0.1430(14) 0.035(4) Uiso 1 1 d .
H15C H 0.1788(7) 0.2458(13) -0.0379(14) 0.031(3) Uiso 1 1 d .
H1N3 H 0.2278(7) 0.1121(15) 0.0760(15) 0.038(4) Uiso 1 1 d .

loop_
_atom_site_aniso_label
_atom_site_aniso_U_11
_atom_site_aniso_U_22
_atom_site_aniso_U_33
_atom_site_aniso_U_23
_atom_site_aniso_U_13
_atom_site_aniso_U_12
O1 0.0435(5) 0.0290(4) 0.0324(4) -0.0076(3) 0.0118(4) 0.0038(3)
O2 0.0268(4) 0.0238(3) 0.0180(3) 0.0009(2) -0.0051(3) -0.0008(3)
O3 0.0391(5) 0.0250(4) 0.0349(4) -0.0083(3) -0.0087(4) 0.0022(3)
N1 0.0191(5) 0.0227(5) 0.0202(5) 0.000 0.0006(4) 0.000
N2 0.0215(4) 0.0228(4) 0.0163(3) 0.0002(3) 0.0009(3) -0.0006(3)
N3 0.0249(4) 0.0213(4) 0.0173(3) -0.0005(3) -0.0029(3) -0.0002(3)
C1 0.0303(7) 0.0200(6) 0.0276(7) 0.000 -0.0004(5) 0.000
C2 0.0278(5) 0.0230(5) 0.0234(4) 0.0022(3) -0.0015(4) 0.0008(4)
C3 0.0211(4) 0.0234(4) 0.0170(4) -0.0006(3) 0.0007(3) -0.0015(3)
C4 0.0196(6) 0.0195(6) 0.0182(5) 0.000 0.0021(4) 0.000
C5 0.0237(4) 0.0247(5) 0.0161(4) 0.0017(3) -0.0006(3) 0.0005(4)
C6 0.0193(4) 0.0246(4) 0.0159(4) 0.0008(3) 0.0028(3) -0.0009(3)
C7 0.0226(4) 0.0263(5) 0.0202(4) 0.0022(3) 0.0027(3) 0.0040(4)
C8 0.0272(5) 0.0223(5) 0.0245(4) 0.0004(4) 0.0047(4) 0.0041(4)
C9 0.0247(4) 0.0237(5) 0.0197(4) -0.0022(3) 0.0031(3) 0.0007(4)
C10 0.0202(4) 0.0229(4) 0.0165(4) 0.0001(3) 0.0024(3) -0.0009(3)
C11 0.0212(4) 0.0251(5) 0.0193(4) -0.0025(3) 0.0019(3) -0.0005(3)
C12 0.0202(4) 0.0258(5) 0.0162(4) -0.0010(3) 0.0013(3) -0.0008(3)
C13 0.0256(5) 0.0383(6) 0.0187(4) -0.0055(4) 0.0001(4) -0.0004(4)
C14 0.0228(5) 0.0292(5) 0.0244(5) -0.0002(4) 0.0063(4) 0.0006(4)
C15 0.0274(5) 0.0272(5) 0.0210(4) 0.0032(4) 0.0011(4) -0.0032(4)

loop_
_atom_type_symbol
_atom_type_description
_atom_type_scat_dispersion_real
_atom_type_scat_dispersion_imag
_atom_type_scat_source
C C 0.0033 0.0016 'International Tables Vol C Tables 4.2.6.8 and 6.1.1.4'
H H 0.0000 0.0000 'International Tables Vol C Tables 4.2.6.8 and 6.1.1.4'
N N 0.0061 0.0033 'International Tables Vol C Tables 4.2.6.8 and 6.1.1.4'
O O 0.0106 0.0060 'International Tables Vol C Tables 4.2.6.8 and 6.1.1.4'

loop_
_geom_angle_atom_site_label_1
_geom_angle_atom_site_label_2
_geom_angle_atom_site_label_3
_geom_angle
_geom_angle_site_symmetry_1
_geom_angle_site_symmetry_3
C3 O2 C5 116.89(8) . .
O1 N1 O1 123.36(13) 2_656 .
O1 N1 C4 118.32(6) 2_656 .
O1 N1 C4 118.32(6) . .
C10 N2 C6 118.12(8) . .
C11 N3 C10 129.24(9) . .
C11 N3 H1N3 116.5(10) . .
C10 N3 H1N3 114.2(11) . .
C2 C1 C2 122.89(14) . 2_656
C2 C1 H1 118.55(7) . .
C2 C1 H1 118.56(7) 2_656 .
C1 C2 C3 118.76(10) . .
C1 C2 H2 119.8(9) . .
C3 C2 H2 121.4(9) . .
O2 C3 C2 124.92(9) . .
O2 C3 C4 116.34(9) . .
C2 C3 C4 118.70(9) . .
C3 C4 C3 122.17(12) 2_656 .
C3 C4 N1 118.92(6) 2_656 .
C3 C4 N1 118.91(6) . .
O2 C5 C6 108.66(8) . .
O2 C5 H5A 109.2(8) . .
C6 C5 H5A 108.2(8) . .
O2 C5 H5B 111.3(8) . .
C6 C5 H5B 109.3(8) . .
H5A C5 H5B 110.2(11) . .
N2 C6 C7 123.15(9) . .
N2 C6 C5 113.05(8) . .
C7 C6 C5 123.79(9) . .
C6 C7 C8 117.65(9) . .
C6 C7 H7 118.4(9) . .
C8 C7 H7 123.9(9) . .
C9 C8 C7 120.55(9) . .
C9 C8 H8 118.9(9) . .
C7 C8 H8 120.6(9) . .
C8 C9 C10 116.90(9) . .
C8 C9 H9 120.8(8) . .
C10 C9 H9 122.2(8) . .
N2 C10 C9 123.55(9) . .
N2 C10 N3 112.04(8) . .
C9 C10 N3 124.41(8) . .
O3 C11 N3 122.57(10) . .
O3 C11 C12 121.81(9) . .
N3 C11 C12 115.54(8) . .
C13 C12 C15 108.39(9) . .
C13 C12 C11 108.72(8) . .
C15 C12 C11 113.36(8) . .
C13 C12 C14 109.95(8) . .
C15 C12 C14 110.11(9) . .
C11 C12 C14 106.27(8) . .
C12 C13 H13A 109.5(9) . .
C12 C13 H13B 110.8(9) . .
H13A C13 H13B 103.7(13) . .
C12 C13 H13C 110.0(8) . .
H13A C13 H13C 114.9(12) . .
H13B C13 H13C 107.7(11) . .
C12 C14 H14A 109.1(9) . .
C12 C14 H14B 112.8(8) . .
H14A C14 H14B 107.8(12) . .
C12 C14 H14C 111.4(8) . .
H14A C14 H14C 111.3(12) . .
H14B C14 H14C 104.3(12) . .
C12 C15 H15A 109.9(9) . .
C12 C15 H15B 110.9(8) . .
H15A C15 H15B 108.2(12) . .
C12 C15 H15C 114.9(8) . .
H15A C15 H15C 103.1(12) . .
H15B C15 H15C 109.4(12) . .

loop_
_geom_bond_atom_site_label_1
_geom_bond_atom_site_label_2
_geom_bond_distance
_geom_bond_site_symmetry_2
O1 N1 1.2222(10) .
O2 C3 1.3550(11) .
O2 C5 1.4314(12) .
O3 C11 1.2199(13) .
N1 O1 1.2221(10) 2_656
N1 C4 1.4563(17) .
N2 C10 1.3350(12) .
N2 C6 1.3388(12) .
N3 C11 1.3644(12) .
N3 C10 1.4066(12) .
N3 H1N3 0.874(16) .
C1 C2 1.3858(12) .
C1 C2 1.3858(12) 2_656
C1 H1 0.97(2) .
C2 C3 1.3914(14) .
C2 H2 0.982(15) .
C3 C4 1.3965(11) .
C4 C3 1.3965(11) 2_656
C5 C6 1.4994(14) .
C5 H5A 0.964(14) .
C5 H5B 0.964(14) .
C6 C7 1.3873(14) .
C7 C8 1.3909(15) .
C7 H7 0.959(15) .
C8 C9 1.3861(14) .
C8 H8 0.951(15) .
C9 C10 1.3991(14) .
C9 H9 0.976(15) .
C11 C12 1.5343(14) .
C12 C13 1.5302(14) .
C12 C15 1.5314(14) .
C12 C14 1.5403(14) .
C13 H13A 0.983(17) .
C13 H13B 0.964(15) .
C13 H13C 1.035(15) .
C14 H14A 0.960(16) .
C14 H14B 0.963(14) .
C14 H14C 0.963(14) .
C15 H15A 0.984(16) .
C15 H15B 0.995(15) .
C15 H15C 1.001(15) .

loop_
_geom_torsion_atom_site_label_1
_geom_torsion_atom_site_label_2
_geom_torsion_atom_site_label_3
_geom_torsion_atom_site_label_4
_geom_torsion
_geom_torsion_site_symmetry_1
_geom_torsion_site_symmetry_4
C2 C1 C2 C3 -0.70(7) 2_656 .
C5 O2 C3 C2 5.68(14) . .
C5 O2 C3 C4 -176.88(7) . .
C1 C2 C3 O2 178.76(8) . .
C1 C2 C3 C4 1.37(14) . .
O2 C3 C4 C3 -178.31(9) . 2_656
C2 C3 C4 C3 -0.70(7) . 2_656
O2 C3 C4 N1 1.69(9) . .
C2 C3 C4 N1 179.30(7) . .
O1 N1 C4 C3 60.36(6) 2_656 2_656
O1 N1 C4 C3 -119.64(6) . 2_656
O1 N1 C4 C3 -119.64(6) 2_656 .
O1 N1 C4 C3 60.36(6) . .
C3 O2 C5 C6 168.02(8) . .
C10 N2 C6 C7 0.45(14) . .
C10 N2 C6 C5 179.17(8) . .
O2 C5 C6 N2 174.52(8) . .
O2 C5 C6 C7 -6.76(13) . .
N2 C6 C7 C8 -1.96(14) . .
C5 C6 C7 C8 179.45(9) . .
C6 C7 C8 C9 1.00(15) . .
C7 C8 C9 C10 1.28(15) . .
C6 N2 C10 C9 2.10(14) . .
C6 N2 C10 N3 -177.60(8) . .
C8 C9 C10 N2 -2.95(15) . .
C8 C9 C10 N3 176.72(9) . .
C11 N3 C10 N2 -171.19(9) . .
C11 N3 C10 C9 9.11(16) . .
C10 N3 C11 O3 -3.43(17) . .
C10 N3 C11 C12 173.28(9) . .
O3 C11 C12 C13 -29.34(13) . .
N3 C11 C12 C13 153.93(9) . .
O3 C11 C12 C15 -149.95(10) . .
N3 C11 C12 C15 33.32(12) . .
O3 C11 C12 C14 88.97(12) . .
N3 C11 C12 C14 -87.76(10) . .
